data_7233040
loop_
_publ_author_name
'Churakov, Andrei V.'
'Grishanov, Dmitry A.'
'Medvedev, Alexander G.'
'Mikhaylov, Alexey A.'
'Tripol'skaya, Tatiana A.'
'Vener, Mikhail V.'
'Navasardyan, Mger A.'
'Lev, Ovadia'
'Prikhodchenko, Petr V.'

_publ_section_title
;
 Cyclic dipeptide peroxosolvates: first direct evidence for hydrogen
 bonding between hydrogen peroxide and a peptide backbone
;
_journal_issue 33
_journal_name_full CrystEngComm
_journal_page_first 4961
_journal_paper_doi 10.1039/C9CE00892F
_journal_volume 21
_journal_year 2019
_chemical_formula_moiety 'C6 H10 N2 O2, H2 O2'
_chemical_formula_sum 'C6 H12 N2 O4'
_chemical_formula_weight 176.18
_space_group_IT_number 14
_space_group_name_Hall '-P 2yn'
_space_group_name_H-M_alt 'P 1 21/n 1'
_symmetry_cell_setting monoclinic
_symmetry_space_group_name_Hall '-P 2yn'
_symmetry_space_group_name_H-M 'P 1 21/n 1'
_atom_sites_solution_hydrogens difmap
_atom_sites_solution_primary direct
_atom_sites_solution_secondary difmap
_audit_creation_method SHELXL-97
_audit_update_record
;
2018-03-11 deposited with the CCDC.    2019-07-09 downloaded from the CCDC.
;
_cell_angle_alpha 90.00
_cell_angle_beta 99.847(2)
_cell_angle_gamma 90.00
_cell_formula_units_Z 4
_cell_length_a 8.2527(13)
_cell_length_b 6.6341(10)
_cell_length_c 15.034(2)
_cell_measurement_reflns_used 3885
_cell_measurement_temperature 150(2)
_cell_measurement_theta_max 30.460
_cell_measurement_theta_min 2.644
_cell_volume 811.0(2)
_computing_cell_refinement 'SAINT (Bruker, 2008)'
_computing_data_collection '<i>APEX2</i> (Bruker, 2008)'
_computing_data_reduction 'SAINT (Bruker, 2008)'
_computing_molecular_graphics 'SHELXTL (Sheldrick, 2008)'
_computing_publication_material 'SHELXTL (Sheldrick, 2008)'
_computing_structure_refinement 'SHELXTL (Sheldrick, 2008)'
_computing_structure_solution 'SHELXTL (Sheldrick, 2008)'
_diffrn_ambient_temperature 150(2)
_diffrn_measured_fraction_theta_full 1.000
_diffrn_measured_fraction_theta_max 1.000
_diffrn_measurement_device_type 'Bruker SMART APEX II'
_diffrn_measurement_method \w
_diffrn_radiation_monochromator graphite
_diffrn_radiation_source 'fine-focus sealed tube'
_diffrn_radiation_type MoK\a
_diffrn_radiation_wavelength 0.71073
_diffrn_reflns_av_R_equivalents 0.0238
_diffrn_reflns_av_sigmaI/netI 0.0192
_diffrn_reflns_limit_h_max 10
_diffrn_reflns_limit_h_min -10
_diffrn_reflns_limit_k_max 8
_diffrn_reflns_limit_k_min -8
_diffrn_reflns_limit_l_max 19
_diffrn_reflns_limit_l_min -19
_diffrn_reflns_number 7903
_diffrn_reflns_theta_full 27.99
_diffrn_reflns_theta_max 27.99
_diffrn_reflns_theta_min 2.64
_diffrn_standards_decay_% 0
_exptl_absorpt_coefficient_mu 0.121
_exptl_absorpt_correction_T_max 0.9821
_exptl_absorpt_correction_T_min 0.9705
_exptl_absorpt_correction_type multi-scan
_exptl_absorpt_process_details 'SADABS (Bruker, 2008)'
_exptl_crystal_colour colourless
_exptl_crystal_density_diffrn 1.443
_exptl_crystal_density_method 'not measured'
_exptl_crystal_description nugget
_exptl_crystal_F_000 376
_exptl_crystal_size_max 0.25
_exptl_crystal_size_mid 0.20
_exptl_crystal_size_min 0.15
_refine_diff_density_max 0.347
_refine_diff_density_min -0.195
_refine_diff_density_rms 0.045
_refine_ls_extinction_method none
_refine_ls_goodness_of_fit_ref 1.095
_refine_ls_hydrogen_treatment refall
_refine_ls_matrix_type full
_refine_ls_number_parameters 157
_refine_ls_number_reflns 1955
_refine_ls_number_restraints 0
_refine_ls_restrained_S_all 1.095
_refine_ls_R_factor_all 0.0382
_refine_ls_R_factor_gt 0.0340
_refine_ls_shift/su_max 0.000
_refine_ls_shift/su_mean 0.000
_refine_ls_structure_factor_coef Fsqd
_refine_ls_weighting_details 'calc w=1/[\s^2^(Fo^2^)+(0.0642P)^2^+0.1056P] where P=(Fo^2^+2Fc^2^)/3'
_refine_ls_weighting_scheme calc
_refine_ls_wR_factor_gt 0.1012
_refine_ls_wR_factor_ref 0.1046
_reflns_number_gt 1740
_reflns_number_total 1955
_reflns_threshold_expression I>2\s(I)
_cod_data_source_file c9ce00892f2.cif
_cod_data_source_block a
_cod_depositor_comments 'Adding full bibliography for 7233037--7233040.cif.'
_cod_database_code 7233040

loop_
_symmetry_equiv_pos_as_xyz
'x, y, z'
'-x+1/2, y+1/2, -z+1/2'
'-x, -y, -z'
'x-1/2, -y-1/2, z-1/2'

loop_
_atom_site_label
_atom_site_type_symbol
_atom_site_fract_x
_atom_site_fract_y
_atom_site_fract_z
_atom_site_U_iso_or_equiv
_atom_site_adp_type
_atom_site_occupancy
_atom_site_symmetry_multiplicity
_atom_site_calc_flag
N1 N 0.42668(10) 0.19595(12) 0.77294(6) 0.0209(2) Uani 1 1 d
N2 N 0.72875(10) 0.23574(13) 0.88723(6) 0.0213(2) Uani 1 1 d
O3 O 0.29931(8) 0.13071(12) 0.89186(5) 0.0267(2) Uani 1 1 d
O4 O 0.85776(9) 0.30184(13) 0.76954(5) 0.0292(2) Uani 1 1 d
C1 C 0.28091(13) 0.15240(18) 0.70573(7) 0.0281(2) Uani 1 1 d
C2 C 0.88280(12) 0.23505(18) 0.95188(7) 0.0277(2) Uani 1 1 d
C3 C 0.42406(11) 0.18114(14) 0.86106(7) 0.0201(2) Uani 1 1 d
C4 C 0.72933(12) 0.27132(15) 0.80036(7) 0.0209(2) Uani 1 1 d
C5 C 0.56689(12) 0.27331(16) 0.73657(7) 0.0223(2) Uani 1 1 d
C6 C 0.57917(12) 0.23014(16) 0.92607(7) 0.0226(2) Uani 1 1 d
H11 H 0.1876(17) 0.130(2) 0.7356(10) 0.040(4) Uiso 1 1 d
H12 H 0.3017(16) 0.034(2) 0.6704(9) 0.039(4) Uiso 1 1 d
H13 H 0.2568(17) 0.270(2) 0.6651(10) 0.039(4) Uiso 1 1 d
H21 H 0.8825(18) 0.127(2) 0.9949(10) 0.046(4) Uiso 1 1 d
H22 H 0.9699(18) 0.216(2) 0.9207(10) 0.043(4) Uiso 1 1 d
H23 H 0.8954(18) 0.361(3) 0.9835(10) 0.047(4) Uiso 1 1 d
H51 H 0.5812(16) 0.191(2) 0.6863(10) 0.031(3) Uiso 1 1 d
H52 H 0.5446(15) 0.410(2) 0.7164(8) 0.030(3) Uiso 1 1 d
H61 H 0.5900(16) 0.125(2) 0.9725(9) 0.035(3) Uiso 1 1 d
H62 H 0.5612(15) 0.360(2) 0.9507(9) 0.031(3) Uiso 1 1 d
O1 O 0.91726(9) 0.21935(14) 0.60465(6) 0.0335(2) Uani 1 1 d
O2 O 0.75230(10) 0.20346(14) 0.55042(6) 0.0348(2) Uani 1 1 d
H1 H 0.8900(18) 0.254(2) 0.6559(11) 0.047(4) Uiso 1 1 d
H2 H 0.7675(17) 0.262(2) 0.5008(11) 0.042(4) Uiso 1 1 d

loop_
_atom_site_aniso_label
_atom_site_aniso_U_11
_atom_site_aniso_U_22
_atom_site_aniso_U_33
_atom_site_aniso_U_23
_atom_site_aniso_U_13
_atom_site_aniso_U_12
N1 0.0173(4) 0.0237(4) 0.0216(4) 0.0013(3) 0.0032(3) -0.0014(3)
N2 0.0166(4) 0.0261(4) 0.0213(4) -0.0001(3) 0.0036(3) 0.0000(3)
O3 0.0200(4) 0.0349(4) 0.0267(4) 0.0002(3) 0.0083(3) -0.0035(3)
O4 0.0206(4) 0.0404(5) 0.0284(4) -0.0008(3) 0.0100(3) -0.0044(3)
C1 0.0213(5) 0.0361(6) 0.0254(5) 0.0023(4) -0.0004(4) -0.0055(4)
C2 0.0186(5) 0.0358(6) 0.0271(5) 0.0002(4) -0.0004(4) -0.0001(4)
C3 0.0183(4) 0.0194(4) 0.0230(5) 0.0004(3) 0.0052(3) 0.0010(3)
C4 0.0192(4) 0.0207(4) 0.0236(5) -0.0012(3) 0.0059(4) -0.0004(3)
C5 0.0201(5) 0.0267(5) 0.0209(5) 0.0029(4) 0.0057(4) -0.0007(4)
C6 0.0200(5) 0.0284(5) 0.0202(5) -0.0002(4) 0.0056(4) -0.0022(4)
O1 0.0207(4) 0.0533(5) 0.0269(4) -0.0041(3) 0.0049(3) 0.0021(3)
O2 0.0232(4) 0.0517(5) 0.0287(4) 0.0048(4) 0.0020(3) -0.0092(3)

loop_
_atom_type_symbol
_atom_type_description
_atom_type_scat_dispersion_real
_atom_type_scat_dispersion_imag
_atom_type_scat_source
C C 0.0033 0.0016 'International Tables Vol C Tables 4.2.6.8 and 6.1.1.4'
H H 0.0000 0.0000 'International Tables Vol C Tables 4.2.6.8 and 6.1.1.4'
N N 0.0061 0.0033 'International Tables Vol C Tables 4.2.6.8 and 6.1.1.4'
O O 0.0106 0.0060 'International Tables Vol C Tables 4.2.6.8 and 6.1.1.4'

loop_
_geom_angle_atom_site_label_1
_geom_angle_atom_site_label_2
_geom_angle_atom_site_label_3
_geom_angle
C3 N1 C5 123.29(8)
C3 N1 C1 121.43(8)
C5 N1 C1 115.04(8)
C4 N2 C6 123.08(8)
C4 N2 C2 120.35(8)
C6 N2 C2 115.75(8)
N1 C1 H11 109.6(9)
N1 C1 H12 109.5(8)
H11 C1 H12 110.8(12)
N1 C1 H13 109.0(9)
H11 C1 H13 108.5(12)
H12 C1 H13 109.4(11)
N2 C2 H21 110.3(9)
N2 C2 H22 108.9(9)
H21 C2 H22 109.1(13)
N2 C2 H23 109.6(9)
H21 C2 H23 108.9(13)
H22 C2 H23 110.0(13)
O3 C3 N1 123.02(9)
O3 C3 C6 118.79(9)
N1 C3 C6 118.19(8)
O4 C4 N2 122.81(9)
O4 C4 C5 118.87(9)
N2 C4 C5 118.31(8)
N1 C5 C4 115.80(8)
N1 C5 H51 108.1(8)
C4 C5 H51 106.3(8)
N1 C5 H52 109.2(7)
C4 C5 H52 108.0(7)
H51 C5 H52 109.3(11)
N2 C6 C3 115.50(8)
N2 C6 H61 108.9(8)
C3 C6 H61 105.9(8)
N2 C6 H62 109.3(8)
C3 C6 H62 105.9(8)
H61 C6 H62 111.4(12)
O2 O1 H1 99.0(10)
O1 O2 H2 100.8(10)

loop_
_geom_bond_atom_site_label_1
_geom_bond_atom_site_label_2
_geom_bond_distance
N1 C3 1.3323(13)
N1 C5 1.4552(12)
N1 C1 1.4615(12)
N2 C4 1.3280(13)
N2 C6 1.4535(12)
N2 C2 1.4622(12)
O3 C3 1.2447(11)
O4 C4 1.2437(12)
C1 H11 0.967(15)
C1 H12 0.980(15)
C1 H13 0.989(15)
C2 H21 0.966(16)
C2 H22 0.931(15)
C2 H23 0.956(17)
C3 C6 1.5072(13)
C4 C5 1.5090(13)
C5 H51 0.956(14)
C5 H52 0.966(14)
C6 H61 0.979(14)
C6 H62 0.958(14)
O1 O2 1.4661(11)
O1 H1 0.870(16)
O2 H2 0.869(16)

loop_
_geom_hbond_atom_site_label_D
_geom_hbond_atom_site_label_H
_geom_hbond_atom_site_label_A
_geom_hbond_distance_DH
_geom_hbond_distance_HA
_geom_hbond_distance_DA
_geom_hbond_angle_DHA
_geom_hbond_site_symmetry_A
O1 H1 O4 0.870(16) 1.802(16) 2.6649(11) 171.4(15) .
O2 H2 O3 0.869(16) 1.845(16) 2.7128(12) 175.9(15) 4_665

loop_
_geom_torsion_atom_site_label_1
_geom_torsion_atom_site_label_2
_geom_torsion_atom_site_label_3
_geom_torsion_atom_site_label_4
_geom_torsion
H1 O1 O2 H2 136.8(16)
